data_2011986
_cod_duplicate_entry 2011987

loop_
_publ_author_name
'Sato, Akane'
'Okada, Mizuho'
'Saito, Kazuya'
'Sorai, Michio'

_publ_section_title
;
 The charge-transfer complex <i>trans</i>-STB--TCNQF~4~
;
_journal_issue 5
_journal_name_full 'Acta Crystallographica Section C'
_journal_page_first 564
_journal_page_last 565
_journal_paper_doi 10.1107/S0108270100019454
_journal_volume 57
_journal_year 2001
_chemical_formula_moiety 'C14 H12, C12 F4 N4'
_chemical_formula_sum 'C26 H12 F4 N4'
_chemical_formula_weight 456.40
_chemical_name_systematic
;
trans-stilbene - 2,2'-(2,3,5,6-tetrafluorobenzene-1,4-diylidene)-
propanedinitrile (1/1)
;
_space_group_IT_number 14
_symmetry_cell_setting monoclinic
_symmetry_space_group_name_Hall '-P 2yn'
_symmetry_space_group_name_H-M 'P 1 21/n 1'
_cell_angle_alpha 90.00
_cell_angle_beta 99.990(10)
_cell_angle_gamma 90.00
_cell_formula_units_Z 2
_cell_length_a 9.555(2)
_cell_length_b 6.287(2)
_cell_length_c 17.295(2)
_cell_measurement_reflns_used 25
_cell_measurement_temperature 293
_cell_measurement_theta_max 30.0
_cell_measurement_theta_min 29.4
_cell_volume 1023.2(4)
_computing_cell_refinement 'MSC/AFC Diffractometer Control Software'
_computing_data_collection
;
MSC/AFC Diffractometer Control Software
(Molecular Structure Corporation, 1988)
;
_computing_data_reduction 'TEXSAN (Molecular Structure Corporation, 1995)'
_computing_molecular_graphics 'PLATON (Spek, 2001)'
_computing_publication_material TEXSAN
_computing_structure_refinement 'TEXSAN and SHELXL97 (Sheldrick, 1997)'
_computing_structure_solution 'SHELXS86 (Sheldrick, 1985)'
_diffrn_ambient_temperature 293(2)
_diffrn_measured_fraction_theta_full .999
_diffrn_measured_fraction_theta_max .999
_diffrn_measurement_device 'Rigaku AFC-7R'
_diffrn_measurement_method \w-2\q
_diffrn_radiation_monochromator graphite
_diffrn_radiation_source 'Rigaku rotating anode'
_diffrn_radiation_type MoK\a
_diffrn_radiation_wavelength .71073
_diffrn_reflns_av_R_equivalents .015
_diffrn_reflns_av_sigmaI/netI .0536
_diffrn_reflns_limit_h_max 0
_diffrn_reflns_limit_h_min -12
_diffrn_reflns_limit_k_max 8
_diffrn_reflns_limit_k_min 0
_diffrn_reflns_limit_l_max 22
_diffrn_reflns_limit_l_min -21
_diffrn_reflns_number 2716
_diffrn_reflns_theta_full 27.49
_diffrn_reflns_theta_max 27.49
_diffrn_reflns_theta_min 2.65
_diffrn_standards_decay_% 1.63
_diffrn_standards_interval_count 150
_diffrn_standards_number 3
_exptl_absorpt_coefficient_mu .115
_exptl_absorpt_correction_type none
_exptl_crystal_colour green
_exptl_crystal_density_diffrn 1.481
_exptl_crystal_density_meas ?
_exptl_crystal_description needle
_exptl_crystal_F_000 464.00
_exptl_crystal_size_max .2
_exptl_crystal_size_mid .2
_exptl_crystal_size_min .2
_refine_diff_density_max .196
_refine_diff_density_min -.177
_refine_ls_extinction_method none
_refine_ls_goodness_of_fit_ref 1.029
_refine_ls_hydrogen_treatment constr
_refine_ls_matrix_type full
_refine_ls_number_parameters 154
_refine_ls_number_reflns 2347
_refine_ls_number_restraints 0
_refine_ls_restrained_S_all 1.029
_refine_ls_R_factor_all .0870
_refine_ls_R_factor_gt .0400
_refine_ls_shift/su_max <0.001
_refine_ls_shift/su_mean .000
_refine_ls_structure_factor_coef Fsqd
_refine_ls_weighting_details 'calc w = 1/[\s^2^(Fo^2^)+(0.0513P)^2^+0.1154P] where P = (Fo^2^+2Fc^2^)/3'
_refine_ls_weighting_scheme calc
_refine_ls_wR_factor_ref .1238
_reflns_number_gt 1463
_reflns_number_total 2347
_reflns_threshold_expression >2sigma(I)
_cod_data_source_file oa1110.cif
_cod_data_source_block oa1110
_cod_depositor_comments
;
The following automatic conversions were performed:

'_exptl_crystal_density_meas' value 'not measured' was changed to '?'
- the value is perceived as not measured.

Automatic conversion script
Id: cif_fix_values 3008 2015-01-20 13:52:24Z robertas 
;
_cod_original_sg_symbol_H-M 'P 21/n'
_cod_database_code 2011986

loop_
_symmetry_equiv_pos_as_xyz
'x, y, z'
'-x+1/2, y+1/2, -z+1/2'
'-x, -y, -z'
'x-1/2, -y-1/2, z-1/2'

loop_
_atom_site_label
_atom_site_fract_x
_atom_site_fract_y
_atom_site_fract_z
_atom_site_U_iso_or_equiv
_atom_site_adp_type
_atom_site_calc_flag
_atom_site_refinement_flags
_atom_site_occupancy
_atom_site_disorder_assembly
_atom_site_disorder_group
_atom_site_type_symbol
C1 .15683(17) .0100(3) .08790(10) .0385(4) Uani d . 1 . . C
C2 .20911(19) .1646(3) .14274(11) .0459(5) Uani d . 1 . . C
H2 .1620 .2942 .1424 .055 Uiso calc R 1 . . H
C3 .3302(2) .1288(4) .19781(11) .0494(5) Uani d . 1 . . C
H3 .3639 .2341 .2341 .059 Uiso calc R 1 . . H
C4 .40076(19) -.0623(3) .19906(11) .0461(5) Uani d . 1 . . C
H4 .4829 -.0854 .2356 .055 Uiso calc R 1 . . H
C5 .34932(19) -.2197(3) .14593(11) .0449(5) Uani d . 1 . . C
H5 .3961 -.3497 .1473 .054 Uiso calc R 1 . . H
C6 .22822(19) -.1845(3) .09053(10) .0414(4) Uani d . 1 . . C
H6 .1943 -.2911 .0549 .050 Uiso calc R 1 . . H
C7 .02950(17) .0600(3) .02951(10) .0414(4) Uani d . 1 . . C
H7 -.0137 .1904 .0350 .050 Uiso calc R 1 . . H
F1 .60329(11) .27403(16) .11706(6) .0465(3) Uani d . 1 . . F
F2 .62162(10) -.38391(16) -.01573(6) .0451(3) Uani d . 1 . . F
N1 .8412(2) .0810(3) .23756(11) .0657(5) Uani d . 1 . . N
N2 .88659(19) -.4638(3) .10582(12) .0641(5) Uani d . 1 . . N
C10 .62444(15) -.0618(3) .05665(9) .0309(3) Uani d . 1 . . C
C11 .55158(16) .1375(3) .06035(9) .0324(4) Uani d . 1 . . C
C12 .56340(17) -.1935(3) -.00834(10) .0327(4) Uani d . 1 . . C
C13 .74051(17) -.1224(3) .11100(10) .0357(4) Uani d . 1 . . C
C14 .79472(18) -.0020(3) .17994(11) .0439(4) Uani d . 1 . . C
C15 .81832(18) -.3151(3) .10589(11) .0421(4) Uani d . 1 . . C

loop_
_atom_site_aniso_label
_atom_site_aniso_U_11
_atom_site_aniso_U_22
_atom_site_aniso_U_33
_atom_site_aniso_U_12
_atom_site_aniso_U_13
_atom_site_aniso_U_23
C1 .0306(8) .0492(11) .0366(9) .0022(8) .0081(7) .0036(8)
C2 .0421(10) .0524(11) .0438(10) .0083(9) .0094(8) -.0034(9)
C3 .0448(10) .0637(13) .0396(10) -.0017(10) .0075(8) -.0094(9)
C4 .0365(9) .0644(13) .0364(9) .0025(9) .0037(7) .0078(9)
C5 .0402(10) .0489(11) .0462(10) .0080(8) .0090(8) .0093(9)
C6 .0398(9) .0448(10) .0387(9) -.0013(8) .0045(7) -.0014(8)
C7 .0348(9) .0452(10) .0446(10) .0081(8) .0081(7) .0015(8)
F1 .0478(6) .0415(6) .0454(6) -.0012(5) -.0053(5) -.0122(5)
F2 .0459(6) .0360(6) .0510(6) .0106(4) .0015(5) -.0057(5)
N1 .0689(12) .0644(12) .0538(10) -.0085(10) -.0174(9) -.0017(9)
N2 .0546(10) .0612(12) .0734(13) .0212(9) .0026(9) .0085(10)
C10 .0273(7) .0343(9) .0312(8) -.0019(7) .0059(6) .0032(7)
C11 .0332(8) .0316(8) .0317(8) -.0038(7) .0040(6) -.0042(7)
C12 .0324(8) .0296(8) .0369(8) .0030(7) .0085(7) -.0010(7)
C13 .0302(8) .0378(9) .0381(9) -.0005(7) .0037(6) .0036(7)
C14 .0383(9) .0453(11) .0436(10) -.0019(8) -.0055(8) .0061(8)
C15 .0344(9) .0469(11) .0427(10) .0033(8) .0004(7) .0064(8)

loop_
_atom_type_symbol
_atom_type_description
_atom_type_scat_dispersion_real
_atom_type_scat_dispersion_imag
_atom_type_scat_source
C C .0033 .0016 'International Tables Vol C Tables 4.2.6.8 and 6.1.1.4'
H H .0000 .0000 'International Tables Vol C Tables 4.2.6.8 and 6.1.1.4'
F F .0171 .0103 'International Tables Vol C Tables 4.2.6.8 and 6.1.1.4'
N N .0061 .0033 'International Tables Vol C Tables 4.2.6.8 and 6.1.1.4'

loop_
_geom_angle_atom_site_label_1
_geom_angle_atom_site_label_2
_geom_angle_atom_site_label_3
_geom_angle_site_symmetry_1
_geom_angle_site_symmetry_3
_geom_angle
C2 C1 C6 . . 118.33(15)
C2 C1 C7 . . 118.34(17)
C6 C1 C7 . . 123.32(16)
C3 C2 C1 . . 120.98(18)
C3 C2 H2 . . 119.5
C1 C2 H2 . . 119.5
C4 C3 C2 . . 120.14(18)
C4 C3 H3 . . 119.9
C2 C3 H3 . . 119.9
C3 C4 C5 . . 119.87(16)
C3 C4 H4 . . 120.1
C5 C4 H4 . . 120.1
C4 C5 C6 . . 120.22(18)
C4 C5 H5 . . 119.9
C6 C5 H5 . . 119.9
C5 C6 C1 . . 120.43(17)
C5 C6 H6 . . 119.8
C1 C6 H6 . . 119.8
C7 C7 C1 3 . 126.9(2)
C7 C7 H7 3 . 116.5
C1 C7 H7 . . 116.5
C13 C10 C12 . . 123.00(15)
C13 C10 C11 . . 123.25(15)
C12 C10 C11 . . 113.74(13)
F1 C11 C12 . 3_655 118.74(15)
F1 C11 C10 . . 118.22(13)
C12 C11 C10 3_655 . 123.02(14)
F2 C12 C11 . 3_655 118.53(15)
F2 C12 C10 . . 118.19(14)
C11 C12 C10 3_655 . 123.24(15)
C10 C13 C14 . . 123.69(16)
C10 C13 C15 . . 123.84(16)
C14 C13 C15 . . 112.46(14)
N1 C14 C13 . . 175.2(2)
N2 C15 C13 . . 175.5(2)

loop_
_geom_bond_atom_site_label_1
_geom_bond_atom_site_label_2
_geom_bond_site_symmetry_2
_geom_bond_distance
_geom_bond_publ_flag
C1 C2 . 1.389(3) y
C1 C6 . 1.397(3) y
C1 C7 . 1.474(2) y
C2 C3 . 1.383(3) y
C2 H2 . .93 ?
C3 C4 . 1.376(3) y
C3 H3 . .93 ?
C4 C5 . 1.382(3) y
C4 H4 . .93 ?
C5 C6 . 1.386(2) y
C5 H5 . .93 ?
C6 H6 . .93 ?
C7 C7 3 1.315(4) y
C7 H7 . .93 ?
F1 C11 . 1.3324(17) y
F2 C12 . 1.3356(18) y
N1 C14 . 1.144(2) y
N2 C15 . 1.140(2) y
C10 C13 . 1.377(2) y
C10 C12 . 1.436(2) y
C10 C11 . 1.440(2) y
C11 C12 3_655 1.341(2) y
C12 C11 3_655 1.341(2) y
C13 C14 . 1.431(3) y
C13 C15 . 1.432(3) y

loop_
_geom_torsion_atom_site_label_1
_geom_torsion_atom_site_label_2
_geom_torsion_atom_site_label_3
_geom_torsion_atom_site_label_4
_geom_torsion_site_symmetry_4
_geom_torsion
C6 C1 C2 C3 . 1.1(3)
C7 C1 C2 C3 . -178.47(17)
C1 C2 C3 C4 . -.1(3)
C2 C3 C4 C5 . -1.0(3)
C3 C4 C5 C6 . 1.1(3)
C4 C5 C6 C1 . -.1(3)
C2 C1 C6 C5 . -1.0(3)
C7 C1 C6 C5 . 178.56(17)
C2 C1 C7 C7 3 175.4(2)
C6 C1 C7 C7 3 -4.2(4)
C13 C10 C11 F1 . 3.3(2)
C12 C10 C11 F1 . -177.68(13)
C13 C10 C11 C12 3_655 -178.37(16)
C12 C10 C11 C12 3_655 .7(3)
C13 C10 C12 F2 . .6(2)
C11 C10 C12 F2 . -178.46(13)
C13 C10 C12 C11 3_655 178.37(16)
C11 C10 C12 C11 3_655 -.7(3)
C12 C10 C13 C14 . -174.10(16)
C11 C10 C13 C14 . 4.8(3)
C12 C10 C13 C15 . 4.3(3)
C11 C10 C13 C15 . -176.74(16)
